data_7050627
loop_
_publ_author_name
'Watson, Lori A.'
'Franzman, Bethany'
'Bollinger, John C.'
'Caulton, Kenneth G.'

_publ_section_title
;
 ?-Donor olefin substituents alter olefin binding to
 CpFe(CO)2+Electronic supplementary information available: selected
 bond lengths and angles in CpFe(CO)2(H2C?CHNMe2)+ and
 CpFe(CO)2(H2C?CHOEt)+; calculated orbital occupancies and natural
 charges in the iron-olefin complex and the free olefin. See
 http://www.rsc.org/suppdata/nj/b3/b305252d/
;
_journal_issue 12
_journal_name_full 'New Journal of Chemistry'
_journal_page_first 1769
_journal_paper_doi 10.1039/b305252d
_journal_volume 27
_journal_year 2003
_chemical_formula_moiety 'C11 H13 Fe O3 +, P F6 -'
_chemical_formula_sum 'C11 H13 F6 Fe O3 P'
_chemical_formula_weight 394.03
_space_group_IT_number 12
_symmetry_cell_setting monoclinic
_symmetry_space_group_name_Hall '-C 2y'
_symmetry_space_group_name_H-M 'C 1 2/m 1'
_atom_sites_solution_hydrogens geom
_atom_sites_solution_primary direct
_atom_sites_solution_secondary difmap
_audit_creation_method SHELXL-97
_cell_angle_alpha 90.00
_cell_angle_beta 108.775(3)
_cell_angle_gamma 90.00
_cell_formula_units_Z 4
_cell_length_a 13.7979(18)
_cell_length_b 7.3558(9)
_cell_length_c 15.251(2)
_cell_measurement_reflns_used 4302
_cell_measurement_temperature 112(2)
_cell_measurement_theta_max 29.941
_cell_measurement_theta_min 2.415
_cell_volume 1465.5(3)
_computing_cell_refinement 'SAINT (Bruker, 1999)'
_computing_data_collection 'SMART (Bruker, 1999)'
_computing_data_reduction 'SAINT (Bruker, 1999), XTEL (local package)'
_computing_molecular_graphics 'XTEL (local library)'
_computing_publication_material 'XTEL (local library)'
_computing_structure_refinement 'SHELXL-97 (Sheldrick, 1997)'
_computing_structure_solution 'SHELXS-97 (Sheldrick, 1990)'
_diffrn_ambient_temperature 112(2)
_diffrn_detector 'CCD area detector'
_diffrn_detector_area_resol_mean 44.52
_diffrn_detector_type 'Bruker SMART 6000'
_diffrn_measured_fraction_theta_full 0.994
_diffrn_measured_fraction_theta_max 0.994
_diffrn_measurement_details '   0.30 degree frames measured for  20.15 seconds each'
_diffrn_measurement_device 'three-circle goniometer with fixed chi'
_diffrn_measurement_device_type 'Bruker Platform goniometer'
_diffrn_measurement_method '\w scans'
_diffrn_radiation_monochromator graphite
_diffrn_radiation_source 'fine-focus sealed tube'
_diffrn_radiation_type MoK\a
_diffrn_radiation_wavelength 0.71073
_diffrn_reflns_av_R_equivalents 0.0656
_diffrn_reflns_av_sigmaI/netI 0.0348
_diffrn_reflns_limit_h_max 19
_diffrn_reflns_limit_h_min -19
_diffrn_reflns_limit_k_max 10
_diffrn_reflns_limit_k_min -10
_diffrn_reflns_limit_l_max 21
_diffrn_reflns_limit_l_min -21
_diffrn_reflns_number 16064
_diffrn_reflns_theta_full 30.14
_diffrn_reflns_theta_max 30.14
_diffrn_reflns_theta_min 2.82
_diffrn_standards_decay_% 0.
_diffrn_standards_interval_time 1020
_diffrn_standards_number 124
_exptl_absorpt_coefficient_mu 1.212
_exptl_absorpt_correction_T_max 0.9531
_exptl_absorpt_correction_T_min 0.6493
_exptl_absorpt_correction_type numerical
_exptl_absorpt_process_details 'Face-indexed correction in XPrep 6.0'
_exptl_crystal_colour orange
_exptl_crystal_density_diffrn 1.786
_exptl_crystal_density_method 'not measured'
_exptl_crystal_description 'flat needle'
_exptl_crystal_F_000 792
_exptl_crystal_size_max 0.39
_exptl_crystal_size_mid 0.22
_exptl_crystal_size_min 0.04
_refine_diff_density_max 1.368
_refine_diff_density_min -0.660
_refine_diff_density_rms 0.113
_refine_ls_extinction_method none
_refine_ls_goodness_of_fit_ref 1.691
_refine_ls_hydrogen_treatment mixed
_refine_ls_matrix_type full
_refine_ls_number_parameters 186
_refine_ls_number_reflns 2300
_refine_ls_number_restraints 103
_refine_ls_restrained_S_all 1.677
_refine_ls_R_factor_all 0.0743
_refine_ls_R_factor_gt 0.0609
_refine_ls_shift/su_max 0.001
_refine_ls_shift/su_mean 0.000
_refine_ls_structure_factor_coef Fsqd
_refine_ls_weighting_details
; calc
[\s^2^(Fo^2^)+(0.0720Fo^2^)^2^]^-1^
;
_refine_ls_weighting_scheme calc
_refine_ls_wR_factor_gt 0.1646
_refine_ls_wR_factor_ref 0.1714
_reflns_number_gt 1916
_reflns_number_total 2300
_reflns_threshold_expression 'I > 2\s(I)'
_cod_data_source_file b305252d.txt
_cod_data_source_block 02087
_cod_original_sg_symbol_H-M 'C 2/m'
_cod_database_code 7050627

loop_
_symmetry_equiv_pos_as_xyz
'x, y, z'
'-x, y, -z'
'x+1/2, y+1/2, z'
'-x+1/2, y+1/2, -z'
'-x, -y, -z'
'x, -y, z'
'-x+1/2, -y+1/2, -z'
'x+1/2, -y+1/2, z'

loop_
_atom_site_label
_atom_site_type_symbol
_atom_site_fract_x
_atom_site_fract_y
_atom_site_fract_z
_atom_site_U_iso_or_equiv
_atom_site_adp_type
_atom_site_occupancy
_atom_site_symmetry_multiplicity
_atom_site_calc_flag
_atom_site_refinement_flags
_atom_site_disorder_assembly
_atom_site_disorder_group
Fe1 Fe 0.59125(4) 0.5000 0.30492(4) 0.0278(2) Uani 1 2 d S . .
C2 C 0.4491(8) 0.5000 0.3240(6) 0.081(6) Uani 0.77(2) 2 d SPDU . 1
C3 C 0.4581(6) 0.3467(12) 0.2746(5) 0.071(4) Uani 0.77(2) 1 d PDU . 1
C4 C 0.4699(5) 0.4048(7) 0.1916(4) 0.045(2) Uani 0.77(2) 1 d PDU . 1
C2A C 0.476(2) 0.5000 0.1769(18) 0.056(9) Uani 0.23(2) 2 d SPDU . 2
C3A C 0.4644(18) 0.349(3) 0.2271(12) 0.054(6) Uani 0.23(2) 1 d PDU . 2
C4A C 0.4475(17) 0.4064(10) 0.3073(14) 0.033(5) Uani 0.23(2) 1 d PDU . 2
C5 C 0.6456(4) 0.5291(18) 0.4277(4) 0.037(3) Uani 0.50 1 d PU . -1
O6 O 0.6781(4) 0.5473(8) 0.5054(3) 0.052(2) Uani 0.50 1 d PU . -1
C7 C 0.6723(7) 0.6883(14) 0.2882(7) 0.042(2) Uani 0.50 1 d PU . -1
O8 O 0.7176(5) 0.8122(11) 0.2805(6) 0.074(2) Uani 0.50 1 d PU . -1
C9 C 0.6959(9) 0.2824(14) 0.3267(9) 0.048(2) Uani 0.50 1 d PU . -1
C10 C 0.6921(7) 0.3112(18) 0.2391(7) 0.066(3) Uani 0.50 1 d PU . -1
O11 O 0.7671(4) 0.4059(12) 0.2194(4) 0.070(2) Uani 0.50 1 d PU . -1
C12 C 0.7522(8) 0.4010(15) 0.1210(6) 0.064(2) Uani 0.50 1 d PU . -1
C13 C 0.7006(8) 0.5558(14) 0.0713(8) 0.081(4) Uani 0.50 1 d PU . -1
P14 P 0.5000 0.0000 0.0000 0.0414(4) Uani 1 4 d S . .
F15 F 0.5000 0.2159(5) 0.0000 0.0774(13) Uani 1 2 d S . .
F16 F 0.5016(4) 0.0000 -0.1036(3) 0.0776(13) Uani 1 2 d S . .
F17 F 0.6204(4) 0.0000 0.0386(4) 0.0896(15) Uani 1 2 d S . .
P18 P 0.5000 0.0000 0.5000 0.0357(4) Uani 1 4 d S . .
F19 F 0.4580(5) 0.0000 0.5853(3) 0.0843(14) Uani 1 2 d S A .
F20 F 0.4602(4) 0.2062(6) 0.4846(3) 0.0547(12) Uani 0.50 1 d P A -1
F21 F 0.3945(4) -0.0671(8) 0.4302(5) 0.0794(19) Uani 0.50 1 d P A -1
H2A H 0.4384 0.5000 0.3825 0.097 Uiso 0.77(2) 2 calc SPR . 1
H3A H 0.4566 0.2242 0.2938 0.086 Uiso 0.77(2) 1 calc PR . 1
H4A H 0.4767 0.3287 0.1435 0.053 Uiso 0.77(2) 1 calc PR . 1
H2AA H 0.4893 0.5000 0.1195 0.067 Uiso 0.23(2) 2 calc SPR . 2
H3AA H 0.4675 0.2262 0.2093 0.065 Uiso 0.23(2) 1 calc PR . 2
H4AA H 0.4377 0.3303 0.3540 0.039 Uiso 0.23(2) 1 calc PR . 2
H9A H 0.7516 0.3284 0.3762 0.058 Uiso 0.50 1 calc PR . -1
H9B H 0.6429 0.2160 0.3394 0.058 Uiso 0.50 1 calc PR . -1
H10A H 0.6361 0.2648 0.1899 0.079 Uiso 0.50 1 calc PR . -1
H12A H 0.8199 0.3906 0.1119 0.077 Uiso 0.50 1 calc PR . -1
H12B H 0.7124 0.2907 0.0943 0.077 Uiso 0.50 1 calc PR . -1
H13A H 0.6925 0.5418 0.0054 0.122 Uiso 0.50 1 calc PR . -1
H13B H 0.7408 0.6654 0.0953 0.122 Uiso 0.50 1 calc PR . -1
H13C H 0.6330 0.5667 0.0791 0.122 Uiso 0.50 1 calc PR . -1

loop_
_atom_site_aniso_label
_atom_site_aniso_U_11
_atom_site_aniso_U_22
_atom_site_aniso_U_33
_atom_site_aniso_U_23
_atom_site_aniso_U_13
_atom_site_aniso_U_12
Fe1 0.0259(3) 0.0421(4) 0.0138(3) 0.000 0.00418(19) 0.000
C2 0.032(4) 0.185(17) 0.025(3) 0.000 0.008(3) 0.000
C3 0.036(4) 0.087(6) 0.070(7) 0.043(5) -0.012(4) -0.018(4)
C4 0.037(3) 0.055(5) 0.032(3) -0.013(3) -0.004(2) 0.000(3)
C2A 0.021(9) 0.13(3) 0.016(8) 0.000 0.003(7) 0.000
C3A 0.034(8) 0.060(13) 0.059(14) -0.030(10) 0.001(12) 0.005(10)
C4A 0.025(7) 0.027(11) 0.046(10) 0.008(8) 0.010(7) -0.006(7)
C5 0.036(2) 0.048(9) 0.0218(19) 0.001(3) 0.0042(17) 0.002(3)
O6 0.046(2) 0.084(7) 0.0200(17) 0.001(2) 0.0013(16) 0.005(2)
C7 0.037(4) 0.048(5) 0.032(4) 0.006(4) 0.000(4) -0.001(3)
O8 0.048(3) 0.059(4) 0.106(6) 0.003(4) 0.013(4) -0.013(3)
C9 0.048(5) 0.046(5) 0.054(5) 0.004(5) 0.021(5) 0.009(4)
C10 0.051(5) 0.101(9) 0.054(5) -0.037(5) 0.026(4) -0.004(5)
O11 0.038(3) 0.139(6) 0.036(3) -0.006(3) 0.014(2) 0.006(3)
C12 0.063(5) 0.084(6) 0.044(4) 0.020(4) 0.016(4) 0.015(5)
C13 0.065(5) 0.072(8) 0.078(6) 0.020(5) -0.016(5) 0.012(4)
P14 0.0588(11) 0.0400(9) 0.0303(8) 0.000 0.0210(8) 0.000
F15 0.137(4) 0.0389(18) 0.047(2) 0.000 0.016(2) 0.000
F16 0.136(4) 0.070(2) 0.046(2) 0.000 0.055(2) 0.000
F17 0.058(2) 0.090(3) 0.111(4) 0.000 0.015(3) 0.000
P18 0.0458(9) 0.0381(8) 0.0197(6) 0.000 0.0053(6) 0.000
F19 0.136(4) 0.083(3) 0.057(2) 0.000 0.063(3) 0.000
F20 0.082(3) 0.041(2) 0.037(2) 0.0014(18) 0.013(2) 0.014(2)
F21 0.059(3) 0.075(4) 0.079(4) -0.030(3) -0.012(3) 0.001(2)

loop_
_atom_type_symbol
_atom_type_description
_atom_type_scat_dispersion_real
_atom_type_scat_dispersion_imag
_atom_type_scat_source
C C 0.0033 0.0016 'International Tables Vol C Tables 4.2.6.8 and 6.1.1.4'
H H 0.0000 0.0000 'International Tables Vol C Tables 4.2.6.8 and 6.1.1.4'
O O 0.0106 0.0060 'International Tables Vol C Tables 4.2.6.8 and 6.1.1.4'
F F 0.0171 0.0103 'International Tables Vol C Tables 4.2.6.8 and 6.1.1.4'
P P 0.1023 0.0942 'International Tables Vol C Tables 4.2.6.8 and 6.1.1.4'
Fe Fe 0.3463 0.8444 'International Tables Vol C Tables 4.2.6.8 and 6.1.1.4'

loop_
_geom_angle_atom_site_label_1
_geom_angle_atom_site_label_2
_geom_angle_atom_site_label_3
_geom_angle
_geom_angle_site_symmetry_1
_geom_angle_site_symmetry_3
_geom_angle_publ_flag
C5 Fe1 C2 87.1(3) . . ?
C5 Fe1 C2 87.1(3) 6_565 . ?
C7 Fe1 C2 131.4(3) . . ?
C7 Fe1 C2 131.4(3) 6_565 . ?
C5 Fe1 C3 109.9(3) . . ?
C5 Fe1 C3 102.1(3) 6_565 . ?
C7 Fe1 C3 155.1(3) . . ?
C7 Fe1 C3 95.4(4) 6_565 . ?
C2 Fe1 C3 38.9(2) . . ?
C2A Fe1 C3 55.8(6) . . ?
C5 Fe1 C3 102.1(3) . 6_565 ?
C5 Fe1 C3 109.9(3) 6_565 6_565 ?
C7 Fe1 C3 95.4(4) . 6_565 ?
C7 Fe1 C3 155.1(3) 6_565 6_565 ?
C2 Fe1 C3 38.9(2) . 6_565 ?
C2A Fe1 C3 55.8(6) . 6_565 ?
C3 Fe1 C3 65.8(5) . 6_565 ?
C5 Fe1 C4 148.6(3) . . ?
C5 Fe1 C4 140.7(4) 6_565 . ?
C7 Fe1 C4 119.6(3) . . ?
C7 Fe1 C4 89.7(3) 6_565 . ?
C2 Fe1 C4 64.9(3) . . ?
C2A Fe1 C4 20.6(3) . . ?
C3 Fe1 C4 39.0(2) . . ?
C3 Fe1 C4 65.4(2) 6_565 . ?
C3A Fe1 C4 19.3(4) . . ?
C3A Fe1 C4 53.8(6) 6_565 . ?
C5 Fe1 C4 140.7(4) . 6_565 ?
C5 Fe1 C4 148.6(3) 6_565 6_565 ?
C7 Fe1 C4 89.7(3) . 6_565 ?
C7 Fe1 C4 119.6(3) 6_565 6_565 ?
C2 Fe1 C4 64.9(3) . 6_565 ?
C2A Fe1 C4 20.6(2) . 6_565 ?
C3 Fe1 C4 65.4(2) . 6_565 ?
C3 Fe1 C4 39.0(2) 6_565 6_565 ?
C3A Fe1 C4 53.8(6) . 6_565 ?
C3A Fe1 C4 19.3(4) 6_565 6_565 ?
C4 Fe1 C4 38.9(3) . 6_565 ?
C5 Fe1 C2A 156.3(7) . . ?
C5 Fe1 C2A 156.3(8) 6_565 . ?
C7 Fe1 C2A 100.6(6) . . ?
C7 Fe1 C2A 100.6(6) 6_565 . ?
C2 Fe1 C2A 70.1(8) . . ?
C5 Fe1 C3A 130.5(5) . . ?
C5 Fe1 C3A 121.5(6) 6_565 . ?
C7 Fe1 C3A 138.8(6) . . ?
C7 Fe1 C3A 87.6(6) 6_565 . ?
C2 Fe1 C3A 54.7(5) . . ?
C2A Fe1 C3A 38.8(4) . . ?
C3 Fe1 C3A 20.9(4) . . ?
C3 Fe1 C3A 69.0(6) 6_565 . ?
C5 Fe1 C3A 121.5(6) . 6_565 ?
C5 Fe1 C3A 130.5(5) 6_565 6_565 ?
C7 Fe1 C3A 87.6(6) . 6_565 ?
C7 Fe1 C3A 138.8(6) 6_565 6_565 ?
C2 Fe1 C3A 54.7(5) . 6_565 ?
C2A Fe1 C3A 38.8(4) . 6_565 ?
C3 Fe1 C3A 69.0(6) . 6_565 ?
C3 Fe1 C3A 20.9(4) 6_565 6_565 ?
C3A Fe1 C3A 64.1(12) . 6_565 ?
C5 Fe1 C4A 95.8(6) . . ?
C5 Fe1 C4A 91.3(6) 6_565 . ?
C7 Fe1 C4A 149.4(4) . . ?
C7 Fe1 C4A 111.8(4) 6_565 . ?
C2 Fe1 C4A 20.1(3) . . ?
C2A Fe1 C4A 65.0(9) . . ?
C3 Fe1 C4A 19.6(4) . . ?
C3 Fe1 C4A 54.0(4) 6_565 . ?
C3A Fe1 C4A 38.4(4) . . ?
C3A Fe1 C4A 64.1(6) 6_565 . ?
C4 Fe1 C4A 53.2(5) . . ?
C4 Fe1 C4A 67.6(6) 6_565 . ?
C5 Fe1 C4A 91.3(6) . 6_565 ?
C5 Fe1 C4A 95.8(6) 6_565 6_565 ?
C7 Fe1 C4A 111.8(4) . 6_565 ?
C7 Fe1 C4A 149.4(4) 6_565 6_565 ?
C2 Fe1 C4A 20.1(3) . 6_565 ?
C2A Fe1 C4A 65.0(9) . 6_565 ?
C3 Fe1 C4A 54.0(4) . 6_565 ?
C3 Fe1 C4A 19.6(4) 6_565 6_565 ?
C3A Fe1 C4A 64.1(6) . 6_565 ?
C3A Fe1 C4A 38.4(4) 6_565 6_565 ?
C4 Fe1 C4A 67.6(6) . 6_565 ?
C4 Fe1 C4A 53.2(5) 6_565 6_565 ?
C4A Fe1 C4A 38.1(5) . 6_565 ?
C5 Fe1 C5 13.7(8) . 6_565 ?
C5 Fe1 C7 89.2(5) . . ?
C5 Fe1 C7 99.5(5) 6_565 . ?
C5 Fe1 C7 99.5(5) . 6_565 ?
C5 Fe1 C7 89.2(5) 6_565 6_565 ?
C7 Fe1 C7 97.0(7) . 6_565 ?
C5 Fe1 C9 73.1(5) . 6_565 ?
C5 Fe1 C9 83.8(5) 6_565 6_565 ?
C7 Fe1 C9 16.1(3) . 6_565 ?
C7 Fe1 C9 100.1(3) 6_565 6_565 ?
C2 Fe1 C9 127.5(3) . 6_565 ?
C2A Fe1 C9 115.1(5) . 6_565 ?
C3 Fe1 C9 163.5(4) . 6_565 ?
C3 Fe1 C9 97.8(4) 6_565 6_565 ?
C3A Fe1 C9 153.9(6) . 6_565 ?
C3A Fe1 C9 95.3(7) 6_565 6_565 ?
C4 Fe1 C9 134.9(4) . 6_565 ?
C4 Fe1 C9 101.6(4) 6_565 6_565 ?
C4A Fe1 C9 147.6(4) . 6_565 ?
C4A Fe1 C9 110.4(4) 6_565 6_565 ?
C5 Fe1 C9 83.8(5) . . ?
C5 Fe1 C9 73.1(5) 6_565 . ?
C7 Fe1 C9 100.1(3) . . ?
C7 Fe1 C9 16.1(3) 6_565 . ?
C2 Fe1 C9 127.5(3) . . ?
C2A Fe1 C9 115.1(5) . . ?
C3 Fe1 C9 97.8(4) . . ?
C3 Fe1 C9 163.5(4) 6_565 . ?
C3A Fe1 C9 95.3(7) . . ?
C3A Fe1 C9 153.9(6) 6_565 . ?
C4 Fe1 C9 101.6(4) . . ?
C4 Fe1 C9 134.9(4) 6_565 . ?
C4A Fe1 C9 110.4(4) . . ?
C4A Fe1 C9 147.6(4) 6_565 . ?
C9 Fe1 C9 98.7(6) 6_565 . ?
C5 Fe1 C10 105.3(4) . 6_565 ?
C5 Fe1 C10 113.7(4) 6_565 6_565 ?
C7 Fe1 C10 18.5(4) . 6_565 ?
C7 Fe1 C10 85.3(5) 6_565 6_565 ?
C2 Fe1 C10 139.5(3) . 6_565 ?
C2A Fe1 C10 88.8(7) . 6_565 ?
C3 Fe1 C10 144.2(3) . 6_565 ?
C3 Fe1 C10 100.5(4) 6_565 6_565 ?
C3A Fe1 C10 124.2(5) . 6_565 ?
C3A Fe1 C10 87.0(6) 6_565 6_565 ?
C4 Fe1 C10 105.3(3) . 6_565 ?
C4 Fe1 C10 83.1(3) 6_565 6_565 ?
C4A Fe1 C10 150.4(5) . 6_565 ?
C4A Fe1 C10 119.5(4) 6_565 6_565 ?
C9 Fe1 C10 33.7(4) 6_565 6_565 ?
C9 Fe1 C10 92.6(4) . 6_565 ?
C5 Fe1 C10 113.7(4) . . ?
C5 Fe1 C10 105.3(4) 6_565 . ?
C7 Fe1 C10 85.3(5) . . ?
C7 Fe1 C10 18.5(4) 6_565 . ?
C2 Fe1 C10 139.5(3) . . ?
C2A Fe1 C10 88.8(7) . . ?
C3 Fe1 C10 100.5(4) . . ?
C3 Fe1 C10 144.2(3) 6_565 . ?
C3A Fe1 C10 87.0(6) . . ?
C3A Fe1 C10 124.2(5) 6_565 . ?
C4 Fe1 C10 83.1(3) . . ?
C4 Fe1 C10 105.3(3) 6_565 . ?
C4A Fe1 C10 119.5(4) . . ?
C4A Fe1 C10 150.4(5) 6_565 . ?
C9 Fe1 C10 92.6(4) 6_565 . ?
C9 Fe1 C10 33.7(4) . . ?
C10 Fe1 C10 70.6(6) 6_565 . ?
C3 C2 C3 109.2(9) . 6_565 ?
C3 C2 Fe1 70.7(5) . . ?
C3 C2 Fe1 70.7(5) 6_565 . ?
C2 C3 C4 107.5(7) . . ?
C2 C3 Fe1 70.4(6) . . ?
C4 C3 Fe1 71.5(4) . . ?
C3 C4 C4 107.8(4) . 6_565 ?
C3 C4 Fe1 69.5(4) . . ?
C4 C4 Fe1 70.54(15) 6_565 . ?
C3A C2A C3A 106(2) 6_565 . ?
C3A C2A Fe1 70.8(16) 6_565 . ?
C3A C2A Fe1 70.8(16) . . ?
C4A C3A C2A 109(2) . . ?
C4A C3A Fe1 71.6(13) . . ?
C2A C3A Fe1 70.4(16) . . ?
C4A C4A C3A 107.7(8) 6_565 . ?
C4A C4A Fe1 71.0(3) 6_565 . ?
C3A C4A Fe1 70.0(13) . . ?
O6 C5 Fe1 178.7(6) . . ?
O8 C7 Fe1 174.8(11) . . ?
C10 C9 Fe1 85.3(8) . . ?
C9 C10 O11 121.0(9) . . ?
C9 C10 Fe1 61.1(6) . . ?
O11 C10 Fe1 112.4(7) . . ?
C10 O11 C12 110.7(8) . . ?
C13 C12 O11 114.2(10) . . ?
F17 P14 F17 180.00(13) . 5_655 ?
F17 P14 F16 91.2(3) . . ?
F17 P14 F16 88.8(3) 5_655 . ?
F17 P14 F16 88.8(3) . 5_655 ?
F17 P14 F16 91.2(3) 5_655 5_655 ?
F16 P14 F16 180.0(4) . 5_655 ?
F17 P14 F15 90.0 . . ?
F17 P14 F15 90.0 5_655 . ?
F16 P14 F15 90.0 . . ?
F16 P14 F15 90.0 5_655 . ?
F17 P14 F15 90.0 . 5_655 ?
F17 P14 F15 90.0 5_655 5_655 ?
F16 P14 F15 90.0 . 5_655 ?
F16 P14 F15 90.0 5_655 5_655 ?
F15 P14 F15 180.0 . 5_655 ?
F21 P18 F21 36.4(4) 5_656 2_656 n
F21 P18 F21 180.0(3) 5_656 . ?
F21 P18 F21 143.6(4) 2_656 . n
F21 P18 F21 143.6(4) 5_656 6 n
F21 P18 F21 180.0(5) 2_656 6 ?
F21 P18 F21 36.4(4) . 6 n
F21 P18 F19 93.0(3) 5_656 5_656 ?
F21 P18 F19 93.0(3) 2_656 5_656 ?
F21 P18 F19 87.0(3) . 5_656 ?
F21 P18 F19 87.0(3) 6 5_656 ?
F21 P18 F19 87.0(3) 5_656 . ?
F21 P18 F19 87.0(3) 2_656 . ?
F21 P18 F19 93.0(3) . . ?
F21 P18 F19 93.0(3) 6 . ?
F19 P18 F19 180.000(1) 5_656 . ?
F21 P18 F20 53.8(3) 5_656 2_656 n
F21 P18 F20 89.9(3) 2_656 2_656 ?
F21 P18 F20 126.2(3) . 2_656 n
F21 P18 F20 90.1(3) 6 2_656 ?
F19 P18 F20 85.49(19) 5_656 2_656 ?
F19 P18 F20 94.51(19) . 2_656 ?
F21 P18 F20 89.9(3) 5_656 5_656 ?
F21 P18 F20 53.8(3) 2_656 5_656 n
F21 P18 F20 90.1(3) . 5_656 ?
F21 P18 F20 126.2(3) 6 5_656 n
F19 P18 F20 85.49(19) 5_656 5_656 ?
F19 P18 F20 94.51(19) . 5_656 ?
F20 P18 F20 141.9(4) 2_656 5_656 n
F21 P18 F20 126.2(3) 5_656 6 n
F21 P18 F20 90.1(3) 2_656 6 ?
F21 P18 F20 53.8(3) . 6 n
F21 P18 F20 89.9(3) 6 6 ?
F19 P18 F20 94.51(19) 5_656 6 ?
F19 P18 F20 85.49(19) . 6 ?
F20 P18 F20 180.0(4) 2_656 6 ?
F20 P18 F20 38.1(4) 5_656 6 n
F21 P18 F20 90.1(3) 5_656 . ?
F21 P18 F20 126.2(3) 2_656 . n
F21 P18 F20 89.9(3) . . ?
F21 P18 F20 53.8(3) 6 . n
F19 P18 F20 94.51(19) 5_656 . ?
F19 P18 F20 85.49(19) . . ?
F20 P18 F20 38.1(4) 2_656 . n
F20 P18 F20 180.000(1) 5_656 . ?
F20 P18 F20 141.9(4) 6 . n
Fe1 C2 H2A 124.8 . . ?
C3 C2 H2A 125.4 . . ?
C3 C2 H2A 125.4 6_565 . ?
Fe1 C3 H3A 123.5 . . ?
C2 C3 H3A 126.2 . . ?
C4 C3 H3A 126.2 . . ?
Fe1 C4 H4A 125.4 . . ?
C3 C4 H4A 126.1 . . ?
C4 C4 H4A 126.1 6_565 . ?
Fe1 C2A H2AA 123.2 . . ?
C3A C2A H2AA 126.9 6_565 . ?
C3A C2A H2AA 126.9 . . ?
Fe1 C3A H3AA 124.1 . . ?
C4A C3A H3AA 125.4 . . ?
C2A C3A H3AA 125.4 . . ?
Fe1 C4A H4AA 124.5 . . ?
C4A C4A H4AA 126.1 6_565 . ?
C3A C4A H4AA 126.1 . . ?
Fe1 C9 H9A 101.1 . . ?
C10 C9 H9A 120.0 . . ?
Fe1 C9 H9B 83.7 . . ?
C10 C9 H9B 120.0 . . ?
H9A C9 H9B 120.0 . . ?
C9 C10 H10A 119.5 . . ?
Fe1 C10 H10A 96.0 . . ?
O11 C10 H10A 119.5 . . ?
C13 C12 H12A 108.7 . . ?
O11 C12 H12A 108.7 . . ?
C13 C12 H12B 108.7 . . ?
O11 C12 H12B 108.7 . . ?
H12A C12 H12B 107.6 . . ?
C12 C13 H13A 109.5 . . ?
C12 C13 H13B 109.5 . . ?
H13A C13 H13B 109.5 . . ?
C12 C13 H13C 109.5 . . ?
H13A C13 H13C 109.5 . . ?
H13B C13 H13C 109.5 . . ?

loop_
_geom_bond_atom_site_label_1
_geom_bond_atom_site_label_2
_geom_bond_distance
_geom_bond_site_symmetry_2
_geom_bond_publ_flag
Fe1 C2 2.073(10) . ?
Fe1 C3 2.077(7) . ?
Fe1 C3 2.077(7) 6_565 ?
Fe1 C4 2.103(6) . ?
Fe1 C4 2.103(6) 6_565 ?
Fe1 C2A 2.08(3) . ?
Fe1 C3A 2.09(2) . ?
Fe1 C3A 2.09(2) 6_565 ?
Fe1 C4A 2.11(2) . ?
Fe1 C4A 2.110(19) 6_565 ?
Fe1 C5 1.792(6) . ?
Fe1 C5 1.792(6) 6_565 ?
Fe1 C7 1.849(10) . ?
Fe1 C7 1.849(10) 6_565 ?
Fe1 C9 2.109(10) 6_565 ?
Fe1 C9 2.109(10) . ?
Fe1 C10 2.402(10) 6_565 ?
Fe1 C10 2.402(10) . ?
C2 C3 1.383(9) . ?
C2 C3 1.383(9) 6_565 ?
C3 C4 1.395(8) . ?
C4 C4 1.401(10) 6_565 ?
C2A C3A 1.386(12) 6_565 ?
C2A C3A 1.386(12) . ?
C3A C4A 1.381(14) . ?
C4A C4A 1.377(15) 6_565 ?
C5 O6 1.132(7) . ?
C7 O8 1.133(13) . ?
C9 C10 1.336(14) . ?
C10 O11 1.359(12) . ?
O11 C12 1.448(10) . ?
C12 C13 1.425(12) . ?
P14 F17 1.573(5) . ?
P14 F17 1.573(5) 5_655 ?
P14 F16 1.587(4) . ?
P14 F16 1.587(4) 5_655 ?
P14 F15 1.588(4) . ?
P14 F15 1.588(4) 5_655 ?
P18 F21 1.580(5) 5_656 ?
P18 F21 1.580(5) 2_656 ?
P18 F21 1.580(5) . ?
P18 F21 1.580(5) 6 ?
P18 F19 1.586(4) 5_656 ?
P18 F19 1.586(4) . ?
P18 F20 1.605(4) 2_656 ?
P18 F20 1.605(4) 5_656 ?
P18 F20 1.605(4) 6 ?
P18 F20 1.605(4) . ?
C2 H2A 0.9500 . ?
C3 H3A 0.9500 . ?
C4 H4A 0.9500 . ?
C2A H2AA 0.9500 . ?
C3A H3AA 0.9500 . ?
C4A H4AA 0.9500 . ?
C9 H9A 0.9500 . ?
C9 H9B 0.9500 . ?
C10 H10A 0.9500 . ?
C12 H12A 0.9900 . ?
C12 H12B 0.9900 . ?
C13 H13A 0.9800 . ?
C13 H13B 0.9800 . ?
C13 H13C 0.9800 . ?
